data_4072479
loop_
_publ_author_name
'Chen, Qian'
'Li, Chaozhong'

_publ_section_title
;
 Activation of the Vinylic C&#x2212;Cl Bond by Complexation of
 Fe(CO)3:&#x00A0; Palladium-Catalyzed Coupling Reactions of
 (\h4-Chlorodiene)tricarbonyliron Complexes&#x2020;
;
_journal_issue 1
_journal_name_full Organometallics
_journal_page_first 223
_journal_paper_doi 10.1021/om0606800
_journal_volume 26
_journal_year 2007
_chemical_formula_sum 'C13 H12 Fe O4'
_chemical_formula_weight 288.08
_chemical_name_systematic
; 
 ? 
;
_space_group_IT_number 14
_symmetry_cell_setting monoclinic
_symmetry_space_group_name_Hall '-P 2ybc'
_symmetry_space_group_name_H-M 'P 1 21/c 1'
_atom_sites_solution_hydrogens geom
_atom_sites_solution_primary direct
_atom_sites_solution_secondary difmap
_audit_creation_method SHELXL-97
_cell_angle_alpha 90.00
_cell_angle_beta 100.032(3)
_cell_angle_gamma 90.00
_cell_formula_units_Z 4
_cell_length_a 12.603(2)
_cell_length_b 5.9947(11)
_cell_length_c 17.106(3)
_cell_measurement_reflns_used 1836
_cell_measurement_temperature 293(2)
_cell_measurement_theta_max 48.408
_cell_measurement_theta_min 4.836
_cell_volume 1272.6(4)
_computing_cell_refinement 'Bruker SMART'
_computing_data_collection 'Bruker SMART'
_computing_data_reduction 'Bruker SHELXTL'
_computing_molecular_graphics 'Bruker SHELXTL'
_computing_publication_material 'Bruker SHELXTL'
_computing_structure_refinement 'SHELXL-97 (Sheldrick, 1997)'
_computing_structure_solution 'SHELXS-97 (Sheldrick, 1990)'
_diffrn_ambient_temperature 293(2)
_diffrn_measured_fraction_theta_full 0.992
_diffrn_measured_fraction_theta_max 0.992
_diffrn_measurement_device_type 'CCD area detector'
_diffrn_measurement_method 'phi and omega scans'
_diffrn_radiation_monochromator graphite
_diffrn_radiation_source 'fine-focus sealed tube'
_diffrn_radiation_type MoK\a
_diffrn_radiation_wavelength 0.71073
_diffrn_reflns_av_R_equivalents 0.0878
_diffrn_reflns_av_sigmaI/netI 0.0810
_diffrn_reflns_limit_h_max 16
_diffrn_reflns_limit_h_min -15
_diffrn_reflns_limit_k_max 7
_diffrn_reflns_limit_k_min -7
_diffrn_reflns_limit_l_max 19
_diffrn_reflns_limit_l_min -21
_diffrn_reflns_number 7046
_diffrn_reflns_theta_full 27.00
_diffrn_reflns_theta_max 27.00
_diffrn_reflns_theta_min 1.64
_exptl_absorpt_coefficient_mu 1.187
_exptl_absorpt_correction_T_max 1.00000
_exptl_absorpt_correction_T_min 0.64914
_exptl_absorpt_correction_type empirical
_exptl_crystal_colour yellow
_exptl_crystal_density_diffrn 1.504
_exptl_crystal_density_method 'not measured'
_exptl_crystal_F_000 592
_exptl_crystal_size_max 0.497
_exptl_crystal_size_mid 0.277
_exptl_crystal_size_min 0.161
_refine_diff_density_max 0.566
_refine_diff_density_min -0.287
_refine_diff_density_rms 0.078
_refine_ls_extinction_method none
_refine_ls_goodness_of_fit_ref 0.898
_refine_ls_hydrogen_treatment mixed
_refine_ls_matrix_type full
_refine_ls_number_parameters 168
_refine_ls_number_reflns 2752
_refine_ls_number_restraints 0
_refine_ls_restrained_S_all 0.898
_refine_ls_R_factor_all 0.0673
_refine_ls_R_factor_gt 0.0461
_refine_ls_shift/su_max 0.001
_refine_ls_shift/su_mean 0.000
_refine_ls_structure_factor_coef Fsqd
_refine_ls_weighting_details 'calc w=1/[\s^2^(Fo^2^)+(0.0565P)^2^+0.0000P] where P=(Fo^2^+2Fc^2^)/3'
_refine_ls_weighting_scheme calc
_refine_ls_wR_factor_gt 0.1118
_refine_ls_wR_factor_ref 0.1188
_reflns_number_gt 1764
_reflns_number_total 2752
_reflns_threshold_expression >2sigma(I)
_cod_data_source_file om0606800si20060730_023409.cif
_cod_data_source_block cd26145
_cod_depositor_comments
;
The following automatic conversions were performed:

'_symmetry_cell_setting' value 'Monoclinic' changed to 'monoclinic'
according to /home/saulius/struct/CIF-dictionaries/cif_core.dic
dictionary named 'cif_core.dic' version 2.4.1 from 2010-06-29.

Automatic conversion script
Id: cif_fix_values 1715 2011-07-08 13:25:40Z adriana 
;
_cod_original_cell_volume 1272.7(4)
_cod_original_sg_symbol_H-M P2(1)/c
_cod_database_code 4072479

loop_
_symmetry_equiv_pos_as_xyz
'x, y, z'
'-x, y+1/2, -z+1/2'
'-x, -y, -z'
'x, -y-1/2, z-1/2'

loop_
_atom_site_label
_atom_site_type_symbol
_atom_site_fract_x
_atom_site_fract_y
_atom_site_fract_z
_atom_site_U_iso_or_equiv
_atom_site_adp_type
_atom_site_occupancy
_atom_site_symmetry_multiplicity
_atom_site_calc_flag
_atom_site_refinement_flags
Fe Fe 0.22685(3) 0.25711(7) 0.50057(2) 0.04100(18) Uani 1 1 d .
O1 O 0.05204(19) -0.0329(4) 0.42448(14) 0.0729(7) Uani 1 1 d .
O2 O 0.09847(19) 0.5765(4) 0.57272(15) 0.0748(8) Uani 1 1 d .
O3 O 0.2722(2) -0.0676(5) 0.62990(19) 0.1045(11) Uani 1 1 d .
O4 O 0.4961(2) 0.1644(5) 0.61689(16) 0.0875(9) Uani 1 1 d .
C1 C 0.1204(2) 0.0823(6) 0.45353(19) 0.0494(8) Uani 1 1 d .
C2 C 0.1491(2) 0.4532(5) 0.54524(18) 0.0482(8) Uani 1 1 d .
C3 C 0.2562(3) 0.0583(6) 0.5786(2) 0.0633(9) Uani 1 1 d .
C4 C 0.2269(2) 0.4772(6) 0.40019(19) 0.0503(8) Uani 1 1 d .
C5 C 0.1389(3) 0.5154(6) 0.3287(2) 0.0700(10) Uani 1 1 d .
H5A H 0.0751 0.5681 0.3477 0.084 Uiso 1 1 calc R
H5B H 0.1622 0.6336 0.2969 0.084 Uiso 1 1 calc R
C6 C 0.1085(4) 0.3234(8) 0.2774(3) 0.0962(16) Uani 1 1 d .
H6A H 0.0814 0.3768 0.2242 0.115 Uiso 1 1 calc R
H6B H 0.0499 0.2459 0.2959 0.115 Uiso 1 1 calc R
C7 C 0.1965(3) 0.1613(7) 0.2736(2) 0.0725(11) Uani 1 1 d .
H7 H 0.1926 0.0713 0.2289 0.087 Uiso 1 1 calc R
C8 C 0.2795(3) 0.1407(6) 0.33105(19) 0.0584(9) Uani 1 1 d .
H8 H 0.3285 0.0257 0.3290 0.070 Uiso 1 1 calc R
C9 C 0.2966(2) 0.2947(5) 0.39815(18) 0.0473(8) Uani 1 1 d .
C10 C 0.3754(2) 0.2576(5) 0.46677(19) 0.0497(8) Uani 1 1 d .
H10 H 0.4223 0.1370 0.4691 0.060 Uiso 1 1 calc R
C11 C 0.3819(2) 0.4056(6) 0.53156(17) 0.0497(8) Uani 1 1 d .
H11 H 0.3434 0.5388 0.5266 0.060 Uiso 1 1 calc R
C12 C 0.4514(2) 0.3440(7) 0.60790(19) 0.0561(9) Uani 1 1 d .
C13 C 0.4639(3) 0.5125(6) 0.6728(2) 0.0676(10) Uani 1 1 d .
H13A H 0.3962 0.5326 0.6903 0.101 Uiso 1 1 calc R
H13B H 0.4867 0.6518 0.6535 0.101 Uiso 1 1 calc R
H13C H 0.5169 0.4617 0.7164 0.101 Uiso 1 1 calc R
H4 H 0.258(2) 0.616(6) 0.424(2) 0.068(10) Uiso 1 1 d .

loop_
_atom_site_aniso_label
_atom_site_aniso_U_11
_atom_site_aniso_U_22
_atom_site_aniso_U_33
_atom_site_aniso_U_23
_atom_site_aniso_U_13
_atom_site_aniso_U_12
Fe 0.0355(3) 0.0475(3) 0.0387(3) -0.0027(2) 0.00279(17) 0.00438(18)
O1 0.0691(16) 0.0826(19) 0.0665(16) -0.0177(14) 0.0100(12) -0.0217(14)
O2 0.0685(16) 0.0797(19) 0.0771(18) -0.0201(15) 0.0152(13) 0.0208(14)
O3 0.123(3) 0.088(2) 0.093(2) 0.0393(18) -0.0103(18) -0.0009(18)
O4 0.0803(19) 0.109(2) 0.0621(17) -0.0156(17) -0.0177(14) 0.0434(18)
C1 0.0474(18) 0.057(2) 0.0446(18) -0.0084(16) 0.0090(14) 0.0009(15)
C2 0.0402(17) 0.057(2) 0.0459(18) -0.0052(16) 0.0049(13) 0.0030(15)
C3 0.063(2) 0.055(2) 0.066(2) -0.0005(19) -0.0054(17) 0.0030(18)
C4 0.0511(19) 0.055(2) 0.0407(18) 0.0021(16) -0.0034(13) -0.0006(16)
C5 0.081(3) 0.066(2) 0.054(2) 0.0042(19) -0.0161(17) 0.013(2)
C6 0.098(3) 0.108(4) 0.066(3) -0.012(3) -0.035(2) 0.023(3)
C7 0.084(3) 0.087(3) 0.042(2) -0.015(2) -0.0025(19) 0.013(2)
C8 0.060(2) 0.073(2) 0.0419(19) -0.0056(18) 0.0087(15) 0.0092(18)
C9 0.0395(16) 0.067(2) 0.0354(16) 0.0004(14) 0.0069(12) 0.0025(14)
C10 0.0309(15) 0.074(2) 0.0442(18) -0.0031(16) 0.0054(12) 0.0097(14)
C11 0.0276(14) 0.077(2) 0.0421(18) -0.0059(16) 0.0002(12) 0.0044(14)
C12 0.0388(18) 0.084(3) 0.0431(19) -0.0060(19) 0.0019(14) 0.0067(18)
C13 0.061(2) 0.091(3) 0.048(2) -0.013(2) 0.0029(15) -0.0044(19)

loop_
_atom_type_symbol
_atom_type_description
_atom_type_scat_dispersion_real
_atom_type_scat_dispersion_imag
_atom_type_scat_source
C C 0.0033 0.0016 'International Tables Vol C Tables 4.2.6.8 and 6.1.1.4'
H H 0.0000 0.0000 'International Tables Vol C Tables 4.2.6.8 and 6.1.1.4'
O O 0.0106 0.0060 'International Tables Vol C Tables 4.2.6.8 and 6.1.1.4'
Fe Fe 0.3463 0.8444 'International Tables Vol C Tables 4.2.6.8 and 6.1.1.4'

loop_
_geom_angle_atom_site_label_1
_geom_angle_atom_site_label_2
_geom_angle_atom_site_label_3
_geom_angle
C3 Fe C1 89.23(15)
C3 Fe C2 100.23(16)
C1 Fe C2 98.87(14)
C3 Fe C10 97.57(15)
C1 Fe C10 121.71(13)
C2 Fe C10 135.66(13)
C3 Fe C9 129.33(15)
C1 Fe C9 94.47(13)
C2 Fe C9 128.76(13)
C10 Fe C9 39.81(12)
C3 Fe C11 91.80(14)
C1 Fe C11 161.00(13)
C2 Fe C11 99.60(13)
C10 Fe C11 39.39(11)
C9 Fe C11 70.37(12)
C3 Fe C4 166.91(14)
C1 Fe C4 96.01(13)
C2 Fe C4 90.83(14)
C10 Fe C4 69.47(12)
C9 Fe C4 38.45(11)
C11 Fe C4 79.37(12)
O1 C1 Fe 178.7(3)
O2 C2 Fe 179.0(3)
O3 C3 Fe 177.8(4)
C9 C4 C5 118.0(3)
C9 C4 Fe 68.45(18)
C5 C4 Fe 129.0(2)
C9 C4 H4 118.1(18)
C5 C4 H4 112.6(19)
Fe C4 H4 104(2)
C6 C5 C4 116.4(3)
C6 C5 H5A 108.2
C4 C5 H5A 108.2
C6 C5 H5B 108.2
C4 C5 H5B 108.2
H5A C5 H5B 107.3
C5 C6 C7 115.0(3)
C5 C6 H6A 108.5
C7 C6 H6A 108.5
C5 C6 H6B 108.5
C7 C6 H6B 108.5
H6A C6 H6B 107.5
C8 C7 C6 122.3(4)
C8 C7 H7 118.9
C6 C7 H7 118.9
C7 C8 C9 121.3(3)
C7 C8 H8 119.3
C9 C8 H8 119.3
C4 C9 C10 116.8(3)
C4 C9 C8 120.3(3)
C10 C9 C8 122.6(3)
C4 C9 Fe 73.11(18)
C10 C9 Fe 68.12(18)
C8 C9 Fe 124.1(2)
C11 C10 C9 119.3(3)
C11 C10 Fe 73.18(17)
C9 C10 Fe 72.07(17)
C11 C10 H10 120.4
C9 C10 H10 120.4
Fe C10 H10 126.2
C10 C11 C12 118.6(3)
C10 C11 Fe 67.44(16)
C12 C11 Fe 119.3(2)
C10 C11 H11 120.7
C12 C11 H11 120.7
Fe C11 H11 84.0
O4 C12 C11 121.4(3)
O4 C12 C13 121.4(3)
C11 C12 C13 117.2(3)
C12 C13 H13A 109.5
C12 C13 H13B 109.5
H13A C13 H13B 109.5
C12 C13 H13C 109.5
H13A C13 H13C 109.5
H13B C13 H13C 109.5

loop_
_geom_bond_atom_site_label_1
_geom_bond_atom_site_label_2
_geom_bond_distance
Fe C3 1.780(4)
Fe C1 1.780(3)
Fe C2 1.785(3)
Fe C10 2.053(3)
Fe C9 2.105(3)
Fe C11 2.128(3)
Fe C4 2.165(3)
O1 C1 1.148(3)
O2 C2 1.131(3)
O3 C3 1.148(4)
O4 C12 1.213(4)
C4 C9 1.407(4)
C4 C5 1.518(4)
C4 H4 0.98(3)
C5 C6 1.458(5)
C5 H5A 0.9700
C5 H5B 0.9700
C6 C7 1.485(6)
C6 H6A 0.9700
C6 H6B 0.9700
C7 C8 1.310(4)
C7 H7 0.9300
C8 C9 1.459(5)
C8 H8 0.9300
C9 C10 1.416(4)
C10 C11 1.411(4)
C10 H10 0.9300
C11 C12 1.487(4)
C11 H11 0.9300
C12 C13 1.488(5)
C13 H13A 0.9600
C13 H13B 0.9600
C13 H13C 0.9600

loop_
_geom_torsion_atom_site_label_1
_geom_torsion_atom_site_label_2
_geom_torsion_atom_site_label_3
_geom_torsion_atom_site_label_4
_geom_torsion
C3 Fe C1 O1 9(13)
C2 Fe C1 O1 -91(13)
C10 Fe C1 O1 108(13)
C9 Fe C1 O1 139(13)
C11 Fe C1 O1 103(13)
C4 Fe C1 O1 177(100)
C3 Fe C2 O2 -113(19)
C1 Fe C2 O2 -22(19)
C10 Fe C2 O2 135(19)
C9 Fe C2 O2 81(19)
C11 Fe C2 O2 153(19)
C4 Fe C2 O2 74(19)
C1 Fe C3 O3 -75(9)
C2 Fe C3 O3 24(9)
C10 Fe C3 O3 163(9)
C9 Fe C3 O3 -170(8)
C11 Fe C3 O3 124(9)
C4 Fe C3 O3 171(8)
C3 Fe C4 C9 23.5(7)
C1 Fe C4 C9 -89.6(2)
C2 Fe C4 C9 171.4(2)
C10 Fe C4 C9 32.05(19)
C11 Fe C4 C9 71.75(19)
C3 Fe C4 C5 132.7(6)
C1 Fe C4 C5 19.6(3)
C2 Fe C4 C5 -79.4(3)
C10 Fe C4 C5 141.3(3)
C9 Fe C4 C5 109.2(4)
C11 Fe C4 C5 -179.0(3)
C9 C4 C5 C6 21.2(5)
Fe C4 C5 C6 -62.7(5)
C4 C5 C6 C7 -30.7(6)
C5 C6 C7 C8 25.0(7)
C6 C7 C8 C9 -7.4(7)
C5 C4 C9 C10 -177.6(3)
Fe C4 C9 C10 -53.8(3)
C5 C4 C9 C8 -3.7(5)
Fe C4 C9 C8 120.1(3)
C5 C4 C9 Fe -123.8(3)
C7 C8 C9 C4 -3.6(5)
C7 C8 C9 C10 170.0(4)
C7 C8 C9 Fe 85.8(4)
C3 Fe C9 C4 -173.29(19)
C1 Fe C9 C4 94.0(2)
C2 Fe C9 C4 -11.1(3)
C10 Fe C9 C4 -129.1(3)
C11 Fe C9 C4 -97.7(2)
C3 Fe C9 C10 -44.2(3)
C1 Fe C9 C10 -136.9(2)
C2 Fe C9 C10 118.0(2)
C11 Fe C9 C10 31.38(18)
C4 Fe C9 C10 129.1(3)
C3 Fe C9 C8 71.2(3)
C1 Fe C9 C8 -21.4(3)
C2 Fe C9 C8 -126.6(3)
C10 Fe C9 C8 115.4(3)
C11 Fe C9 C8 146.8(3)
C4 Fe C9 C8 -115.5(3)
C4 C9 C10 C11 -1.7(5)
C8 C9 C10 C11 -175.4(3)
Fe C9 C10 C11 -58.0(3)
C4 C9 C10 Fe 56.3(3)
C8 C9 C10 Fe -117.4(3)
C3 Fe C10 C11 -83.6(2)
C1 Fe C10 C11 -177.37(19)
C2 Fe C10 C11 29.5(3)
C9 Fe C10 C11 129.4(3)
C4 Fe C10 C11 98.4(2)
C3 Fe C10 C9 147.0(2)
C1 Fe C10 C9 53.2(2)
C2 Fe C10 C9 -99.9(2)
C11 Fe C10 C9 -129.4(3)
C4 Fe C10 C9 -31.02(19)
C9 C10 C11 C12 169.7(3)
Fe C10 C11 C12 112.2(3)
C9 C10 C11 Fe 57.4(3)
C3 Fe C11 C10 99.8(2)
C1 Fe C11 C10 6.9(5)
C2 Fe C11 C10 -159.55(19)
C9 Fe C11 C10 -31.69(18)
C4 Fe C11 C10 -70.5(2)
C3 Fe C11 C12 -11.4(3)
C1 Fe C11 C12 -104.3(4)
C2 Fe C11 C12 89.3(3)
C10 Fe C11 C12 -111.2(3)
C9 Fe C11 C12 -142.9(3)
C4 Fe C11 C12 178.3(3)
C10 C11 C12 O4 -5.1(5)
Fe C11 C12 O4 73.7(4)
C10 C11 C12 C13 174.8(3)
Fe C11 C12 C13 -106.4(3)
